data_4511671
loop_
_publ_author_name
'Wang, Zijun'
'Zhong, Jiuping'
'Jiang, Haoxing'
'Wang, Jing'
'Liang, Hongbin'

_publ_section_title
;
 Controllable Synthesis of NaLu(WO4)2:Eu3+Microcrystal and Luminescence
 Properties for LEDs
;
_journal_issue 8
_journal_name_full 'Crystal Growth &amp; Design'
_journal_page_first 3767
_journal_paper_doi 10.1021/cg5001182
_journal_volume 14
_journal_year 2014
_chemical_formula_structural 'Na La (W O4)2'
_chemical_formula_sum 'La Na O8 W2'
_chemical_name_systematic 'Sodium Lanthanum Bis(tungstate)'
_space_group_IT_number 88
_symmetry_Int_Tables_number 88
_symmetry_space_group_name_Hall '-I 4ad'
_symmetry_space_group_name_H-M 'I 41/a :2'
_audit_creation_date 1992/01/20
_cell_angle_alpha 90.
_cell_angle_beta 90.
_cell_angle_gamma 90.
_cell_formula_units_Z 2
_cell_length_a 5.349
_cell_length_b 5.349
_cell_length_c 11.628
_cell_volume 332.698
_refine_ls_R_factor_all .089
_cod_data_source_file cg5001182_si_002.cif
_cod_data_source_block 66090-ICSD
_cod_depositor_comments 'Adding full bibliography for 4511671.cif.'
_cod_original_cell_volume 332.7
_cod_original_sg_symbol_H-M 'I 41/a Z'
_cod_original_formula_sum 'La1 Na1 O8 W2'
_cod_database_code 4511671

loop_
_symmetry_equiv_pos_site_id
_symmetry_equiv_pos_as_xyz
1 '-y+.75, x+.75, -z+.75'
2 'y+.25, -x+.75, -z+.75'
3 'x, y+.5, -z'
4 '-x, -y, -z'
5 'y+.25, -x+.25, z+.25'
6 '-y+.75, x+.25, z+.25'
7 '-x, -y+.5, z'
8 'x, y, z'
9 '-y+.25, x+.25, -z+.25'
10 'y+.75, -x+.25, -z+.25'
11 'x+.5, y, -z+.5'
12 '-x+.5, -y+.5, -z+.5'
13 'y+.75, -x+.75, z+.75'
14 '-y+.25, x+.75, z+.75'
15 '-x+.5, -y, z+.5'
16 'x+.5, y+.5, z+.5'

loop_
_atom_site_label
_atom_site_type_symbol
_atom_site_symmetry_multiplicity
_atom_site_Wyckoff_symbol
_atom_site_fract_x
_atom_site_fract_y
_atom_site_fract_z
_atom_site_occupancy
_atom_site_attached_hydrogens
_atom_site_U_iso_or_equiv
Na1 Na1+ 4 a 0 0.75 0.875 0.5 0 0
La1 La3+ 4 a 0 0.75 0.875 0.5 0 0
W1 W6+ 4 b 0.5 0.75 0.125 1. 0 0.005(1)
O1 O2- 16 f 0.737(2) 0.604(2) 0.041(1) 1. 0 0.011(2)

loop_
_atom_type_symbol
_atom_type_oxidation_number
La3+ 3
Na1+ 1
O2- -2
W6+ 6

loop_
_citation_id
_citation_year
_citation_page_first
_citation_page_last
primary 1990 37 41
